data_1534321
loop_
_publ_author_name
'Broll, A.'
'Simon, A.'
'Schaefer, H.'
'von Schnering, H.G.'

_publ_section_title
;
 Beitraege zur Chemie der Elemente Niob und Tantal. LXXIII. Cs Nb4 Cl11,
 Cs Nb4 Br11 und Rb Nb4 Cl11 Verbindungen mit planaren Nb4-Gruppen
;
_journal_name_full 'Zeitschrift fuer Anorganische und Allgemeine Chemie'
_journal_page_first 1
_journal_page_last 18
_journal_volume 367
_journal_year 1969
_chemical_formula_sum 'Br11 Cs Nb4'
_chemical_name_systematic 'Cs Nb4 Br11'
_space_group_IT_number 51
_symmetry_space_group_name_Hall '-P 2a 2a'
_symmetry_space_group_name_H-M 'P m m a'
_cell_angle_alpha 90
_cell_angle_beta 90
_cell_angle_gamma 90
_cell_formula_units_Z 2
_cell_length_a 17.04
_cell_length_b 7.31
_cell_length_c 7.01
_cell_volume 873.182
_citation_journal_id_ASTM ZAACAB
_cod_data_source_file Broll_ZAACAB_1969_1075.cif
_cod_data_source_block Br11Cs1Nb4
_cod_original_cell_volume 873.1825
_cod_original_formula_sum 'Br11 Cs1 Nb4'
_cod_database_code 1534321

loop_
_symmetry_equiv_pos_as_xyz
x,y,z
-x+1/2,-y,z
x+1/2,-y,-z
-x,y,-z
-x,-y,-z
x-1/2,y,-z
-x-1/2,y,z
x,-y,z

loop_
_atom_site_label
_atom_site_type_symbol
_atom_site_fract_x
_atom_site_fract_y
_atom_site_fract_z
_atom_site_occupancy
_atom_site_U_iso_or_equiv
Br5 Br-1 0.25 0 0.5862 1 0.0
Nb1 Nb+2 0 0.2086 0 1 0.0
Br4 Br-1 0.25 0.2337 0.0122 1 0.0
Br3 Br-1 0.0854 0.5 0.1391 1 0.0
Nb2 Nb+2 0.1408 0 0.8807 1 0.0
Br2 Br-1 0.0866 0 0.2248 1 0.0
Br1 Br-1 0.924 0.2514 0.3228 1 0.0
Cs1 Cs+1 0.25 0.5 0.4897 1 0.0
